data_1539124
loop_
_publ_author_name
'Stephenson, N.C.'
'Roth, R.S.'

_publ_section_title
;
 The crystal structure of the high temperature form of Ta2 O2
;
_journal_name_full 'Journal of Solid State Chemistry'
_journal_page_first 145
_journal_page_last 153
_journal_volume 3
_journal_year 1971
_chemical_formula_sum 'O5 Ta2'
_chemical_name_systematic 'Ta2 O5'
_space_group_IT_number 5
_symmetry_space_group_name_Hall 'I 2y'
_symmetry_space_group_name_H-M 'I 1 2 1'
_cell_angle_alpha 90
_cell_angle_beta 90
_cell_angle_gamma 90
_cell_formula_units_Z 6
_cell_length_a 3.81
_cell_length_b 3.81
_cell_length_c 35.76399
_cell_volume 519.154
_citation_journal_id_ASTM JSSCBI
_cod_data_source_file Stephenson_JSSCBI_1971_343.cif
_cod_data_source_block O5Ta2
_cod_original_cell_volume 519.1536
_cod_original_sg_symbol_Hall 'C 2y (x,y,-x+z)'
_cod_database_code 1539124

loop_
_symmetry_equiv_pos_as_xyz
x,y,z
-x,y,-z
x+1/2,y+1/2,z+1/2
-x+1/2,y+1/2,-z+1/2

loop_
_atom_site_label
_atom_site_type_symbol
_atom_site_fract_x
_atom_site_fract_y
_atom_site_fract_z
_atom_site_occupancy
_atom_site_U_iso_or_equiv
O8 O-2 0.005 0.996 0.1122 1 0.0
Ta1 Ta+5 0.005 -0.00597 0.04568 1 0.0
O3 O-2 0.429 0.492 0.1383 1 0.0
Ta2 Ta+5 -0.0022 0.49419 0.12514 1 0.0
O1 O-2 0.933 0.501 0.1809 1 0.0
O7 O-2 0.136 0.25 0 0.5 0.0
O2 O-2 0.969 0.488 0.0712 1 0.0
O5 O-2 0.458 -0.006 0.1964 1 0.0
Ta3 Ta+5 0.4813 0.49882 0.20453 1 0.0
O4 O-2 0.544 -0.007 0.0526 1 0.0
O6 O-2 0.146 0.487 0.242 1 0.0
